data_9009722
loop_
_publ_author_name
'Piret, P.'
'Deliens, M.'
'Piret-Meunier J'

_publ_section_title
;
 La francoisite-(Nd), nouveau phosphate d'uranyle et
 de terres rares; proprietes et structure cristalline
;
_journal_name_full 'Bulletin de Mineralogie'
_journal_page_first 443
_journal_page_last 449
_journal_volume 111
_journal_year 1988
_chemical_compound_source 'Kamoto, Shaba, Democratic Republic of Congo'
_chemical_formula_sum 'Nd O22 P2 U3'
_chemical_name_mineral Francoisite-(Nd)
_space_group_IT_number 14
_symmetry_space_group_name_Hall '-P 2ybc'
_symmetry_space_group_name_H-M 'P 1 21/c 1'
_cell_angle_alpha 90
_cell_angle_beta 112.77
_cell_angle_gamma 90
_cell_length_a 9.298
_cell_length_b 15.605
_cell_length_c 13.668
_cell_formula_units_Z 4
_cell_volume 1828.607
_database_code_amcsd 0012091
_exptl_crystal_density_diffrn 4.621
_cod_original_formula_sum 'Nd U3 P2 O22'
_cod_database_code 9009722

loop_
_space_group_symop_operation_xyz
x,y,z
x,1/2-y,1/2+z
-x,1/2+y,1/2-z
-x,-y,-z

loop_
_atom_site_aniso_label
_atom_site_aniso_U_11
_atom_site_aniso_U_22
_atom_site_aniso_U_33
_atom_site_aniso_U_12
_atom_site_aniso_U_13
_atom_site_aniso_U_23
Nd4 0.02220 0.01110 0.02050 -0.00080 0.00470 0.00200
U1 0.00890 0.01510 0.00470 -0.00190 0.00270 0.00010
U2 0.00750 0.01110 0.00730 -0.00030 0.00230 -0.00220
U3 0.00740 0.01540 0.00900 0.00010 0.00420 -0.00130

loop_
_atom_site_label
_atom_site_fract_x
_atom_site_fract_y
_atom_site_fract_z
_atom_site_U_iso_or_equiv
Nd4 0.62450 -0.00520 0.23480 0.02040
U1 0.01110 0.20850 -0.00020 0.01040
U2 -0.20940 0.24230 0.20020 0.00950
U3 0.23610 0.24500 0.31740 0.01160
P5 0.38900 0.18600 0.10300 0.01100
P6 -0.36800 0.18600 -0.09400 0.01500
O7 0.00300 0.32200 0.01600 0.04600
O8 0.01100 0.09300 -0.01100 0.02300
O9 -0.20200 0.35000 0.15500 0.02100
O10 -0.22000 0.13400 0.24700 0.00700
O11 0.23200 0.35300 0.27300 0.03600
O12 0.25300 0.13700 0.37300 0.04100
O13 0.28300 0.19400 -0.01400 0.00800
O14 0.27400 0.20200 0.15800 0.01800
O15 0.52100 0.25000 0.13600 0.01300
O16 0.45700 0.09800 0.12200 0.02800
O17 -0.25400 0.20500 -0.14600 0.01700
O18 -0.26000 0.19300 0.02400 0.02600
O19 -0.49400 0.25600 -0.12100 0.01200
O20 -0.43700 0.09700 -0.12000 0.02800
O21 0.01200 0.19000 0.17100 0.00300
O22 0.01700 0.23300 -0.15900 0.02000
O23 0.70000 -0.00200 0.07800 0.02900
O24 0.63200 -0.09400 0.38200 0.06700
O25 0.64800 0.09200 0.38900 0.04800
O26 0.91100 -0.00600 0.36200 0.04500
O27 0.36700 -0.00200 0.27400 0.10200
O28 0.03900 0.02100 0.19900 0.04100

loop_
_cod_related_entry_id
_cod_related_entry_database
_cod_related_entry_code
1 AMCSD 0012091
